data_1565993
loop_
_publ_author_name
'Scelle, J\'er\'emy'
'Vervoitte, Hugo'
'Bouteiller, Laurent'
'Chamoreau, Lise-Marie'
'Sollogoub, Matthieu'
'Vives, Guillaume'
'Hasenknopf, Bernold'

_publ_section_title
;
 Size-dependent compression of threaded alkyldiphosphate in head to head
 cyclodextrin [3]pseudorotaxanes
;
_journal_issue 8
_journal_name_full 'Chemical Science'
_journal_page_first 2218
_journal_page_last 2225
_journal_paper_doi 10.1039/D1SC05697B
_journal_volume 13
_journal_year 2022
_chemical_absolute_configuration syn
_chemical_formula_moiety 'C9 O8 P2, 2 (C36 H60 O30), 28.5 (H2 O), 4K '
_chemical_formula_sum 'C81 H195 K4 O96.5 P2'
_chemical_formula_weight 2931.70
_space_group_crystal_system tetragonal
_space_group_IT_number 94
_space_group_name_Hall 'P 4n 2n'
_space_group_name_H-M_alt 'P 42 21 2'
_atom_sites_solution_hydrogens geom
_atom_sites_solution_primary dual
_audit_creation_date 2021-10-07
_audit_creation_method
;
Olex2 1.2
(compiled 2018.05.29 svn.r3508 for OlexSys, GUI svn.r5506)
;
_audit_update_record
;
2021-10-11 deposited with the CCDC.	2022-01-17 downloaded from the CCDC.
;
_cell_angle_alpha 90
_cell_angle_beta 90
_cell_angle_gamma 90
_cell_formula_units_Z 4
_cell_length_a 23.5333(18)
_cell_length_b 23.5333(18)
_cell_length_c 24.406(3)
_cell_measurement_reflns_used 9991
_cell_measurement_temperature 150
_cell_measurement_theta_max 64.24
_cell_measurement_theta_min 3.75
_cell_volume 13516(2)
_computing_cell_refinement 'Bruker APEX3'
_computing_data_collection 'Bruker SAINT'
_computing_data_reduction 'Bruker APX3'
_computing_molecular_graphics 'Olex2 (Dolomanov et al., 2009)'
_computing_publication_material 'Olex2 (Dolomanov et al., 2009)'
_computing_structure_refinement 'ShelXL (Sheldrick, 2015)'
_computing_structure_solution 'ShelXT (Sheldrick, 2015)'
_diffrn_ambient_temperature 150
_diffrn_measured_fraction_theta_full 0.999
_diffrn_measured_fraction_theta_max 0.999
_diffrn_measurement_device_type 'Bruker APEX-II CCD'
_diffrn_measurement_method '\f and \w scans'
_diffrn_radiation_type CuK\a
_diffrn_radiation_wavelength 1.54178
_diffrn_reflns_av_R_equivalents 0.0775
_diffrn_reflns_av_unetI/netI 0.0294
_diffrn_reflns_Laue_measured_fraction_full 0.999
_diffrn_reflns_Laue_measured_fraction_max 0.999
_diffrn_reflns_limit_h_max 25
_diffrn_reflns_limit_h_min -26
_diffrn_reflns_limit_k_max 26
_diffrn_reflns_limit_k_min -23
_diffrn_reflns_limit_l_max 27
_diffrn_reflns_limit_l_min -27
_diffrn_reflns_number 83464
_diffrn_reflns_point_group_measured_fraction_full 0.999
_diffrn_reflns_point_group_measured_fraction_max 0.999
_diffrn_reflns_theta_full 58.931
_diffrn_reflns_theta_max 58.930
_diffrn_reflns_theta_min 2.608
_diffrn_standards_number 0
_exptl_absorpt_coefficient_mu 2.430
_exptl_absorpt_correction_T_max 0.7526
_exptl_absorpt_correction_T_min 0.6490
_exptl_absorpt_correction_type multi-scan
_exptl_absorpt_process_details
'SADABS-2016/2 (Bruker,2016/2) was used for absorption correction. wR2(int) was 0.0530 before and 0.0446 after correction. The Ratio of minimum to maximum transmission is 0.8623. The \l/2 correction factor is Not present.'
_exptl_crystal_colour colourless
_exptl_crystal_colour_primary colourless
_exptl_crystal_density_diffrn 1.441
_exptl_crystal_description block
_exptl_crystal_F_000 6236
_exptl_crystal_recrystallization_method 'recystallization from solvent'
_exptl_crystal_size_max 0.11
_exptl_crystal_size_mid 0.09
_exptl_crystal_size_min 0.09
_refine_diff_density_max 1.148
_refine_diff_density_min -0.719
_refine_diff_density_rms 0.116
_refine_ls_abs_structure_details
;
 Refined as an inversion twin.
;
_refine_ls_abs_structure_Flack 0.02(4)
_refine_ls_extinction_method none
_refine_ls_goodness_of_fit_ref 1.210
_refine_ls_hydrogen_treatment constr
_refine_ls_matrix_type full
_refine_ls_number_parameters 954
_refine_ls_number_reflns 9712
_refine_ls_number_restraints 126
_refine_ls_restrained_S_all 1.207
_refine_ls_R_factor_all 0.0906
_refine_ls_R_factor_gt 0.0870
_refine_ls_shift/su_max 0.008
_refine_ls_shift/su_mean 0.000
_refine_ls_structure_factor_coef Fsqd
_refine_ls_weighting_details 'w=1/[\s^2^(Fo^2^)+(0.2000P)^2^] where P=(Fo^2^+2Fc^2^)/3'
_refine_ls_weighting_scheme calc
_refine_ls_wR_factor_gt 0.2450
_refine_ls_wR_factor_ref 0.2548
_reflns_Friedel_coverage 0.783
_reflns_Friedel_fraction_full 1.000
_reflns_Friedel_fraction_max 1.000
_reflns_number_gt 9071
_reflns_number_total 9712
_reflns_threshold_expression 'I > 2\s(I)'
_cod_data_source_file d1sc05697b2.cif
_cod_data_source_block hv300620_c9_0m
_cod_depositor_comments 'Adding full bibliography for 1565992--1565995.cif.'
_cod_original_formula_sum 'C81 H195 K4 O96.50 P2'
_cod_database_code 1565993
_shelx_shelxl_version_number 2017/1
_shelx_space_group_comment
;
The symmetry employed for this shelxl refinement is uniquely defined
by the following loop, which should always be used as a source of
symmetry information in preference to the above space-group names.
They are only intended as comments.
;
_olex2_refinement_description
;
1. Twinned data refinement
 Scales: 0.98(4)
 0.02(4)
2. Fixed Uiso
 At 1.2 times of:
  All C(H) groups, All C(H,H) groups
 At 1.5 times of:
  All O(H) groups
3. Restrained distances
 C1-C2
 1.5 with sigma of 0.02
 C4-C5
 1.54 with sigma of 0.02
 C2-C4
 2.45 with sigma of 0.04
 C2-C1 \\sim C2P-C1 \\sim C3P-C2P \\sim C2-C3 \\sim C4-C3 \\sim C3P-C4P \\sim
C5P-C4P
 with sigma of 0.02
4. Uiso/Uaniso restraints and constraints
C3 \\sim C3P: within 1.7A with sigma of 0.04 and sigma for terminal atoms of
0.08
C4 \\sim C5 \\sim C5P \\sim C4P \\sim C3 \\sim C3P: within 1.7A with sigma of
0.04 and sigma for terminal atoms of 0.08
Uanis(O12W) \\sim Ueq: with sigma of 0.1 and sigma for terminal atoms of 0.2
: with sigma of 0.1 and sigma for terminal atoms of 0.2
Uanis(O13W) \\sim Ueq: with sigma of 0.1 and sigma for terminal atoms of 0.2
5. Rigid body (RIGU) restrains
 C1, C2P, C3P, C4P, C5P, C1, C2, C3, C4, C5
 with sigma for 1-2 distances of 0.02 and sigma for 1-3 distances of 0.02
6. Others
 Fixed Sof: P1A(0.667) O1B(0.33333) O1(0.667) O4B(0.33333) O4(0.667) H2B(0.5)
 K1(0.5) O17W(0.5) P1B(0.33333) C2P(0.5) C4P(0.5) C5P(0.25) C3P(0.5) C5(0.25)
 C2(0.5) C3(0.5) C4(0.5) K3(0.16667) O9W(0.25) O13W(0.5) O14W(0.5) O26W(0.75)
 O8W(0.75) K2(0.5) O30W(0.5) O5W(0.5) O16W(0.5) O22W(0.25) O11W(0.5) O10W(0.5)
 K3B(0.33333) O2W(0.5) O7W(0.5) O21W(0.5) O12W(0.5) O19W(0.25) O15W(0.5)
 O6W(0.25) O18W(0.25) O16X(0.5) O33W(0.5)
7.a Ternary CH refined with riding coordinates:
 C1E(H1E), C1B(H1B), C1F(H1F), C1C(H1C), C1A(H1A), C1D(H1D), C2E(H2EA),
 C2A(H2AA), C2F(H2F), C2B(H2BA), C2C(H2C), C3D(H3DA), C3E(H3EA), C3C(H3CA),
 C3B(H3B), C3F(H3FA), C3A(H3AA), C4D(H4D), C4B(H4B), C4F(H4F), C2AA(H2AB),
 C4C(H4C), C5B(H5B), C3AA(H3AB), C5C(H5C), C5F(H5F), C5E(H5E), C5D(H5D)
7.b Secondary CH2 refined with riding coordinates:
 C6C(H6CA,H6CB), C6D(H6DA,H6DB), C6B(H6BA,H6BB), C6E(H6EA,H6EB), C6A(H6AA,
 H6AB), C6F(H6FA,H6FB)
7.c Idealised tetrahedral OH refined as rotating group:
 O2B(H2B), O2A(H2A), O2E(H2E), O3D(H3D), O3C(H3C), O3F(H3F), O3A(H3A),
 O3E(H3E), O6C(H6C), O6B(H6B), O6F(H6F)
;
_olex2_submission_special_instructions 'No special instructions were received'

loop_
_space_group_symop_operation_xyz
'x, y, z'
'-x, -y, z'
'-y+1/2, x+1/2, z+1/2'
'y+1/2, -x+1/2, z+1/2'
'-x+1/2, y+1/2, -z+1/2'
'x+1/2, -y+1/2, -z+1/2'
'y, x, -z'
'-y, -x, -z'

loop_
_atom_site_label
_atom_site_type_symbol
_atom_site_fract_x
_atom_site_fract_y
_atom_site_fract_z
_atom_site_U_iso_or_equiv
_atom_site_adp_type
_atom_site_occupancy
_atom_site_site_symmetry_order
_atom_site_calc_flag
_atom_site_refinement_flags_posn
_atom_site_refinement_flags_adp
_atom_site_refinement_flags_occupancy
_atom_site_disorder_assembly
_atom_site_disorder_group
P1A P 0.3153(3) 0.1948(3) 0.2262(2) 0.0530(14) Uani 0.667 1 d . . . A 1
O1B O 0.2871(8) 0.2258(9) 0.2693(9) 0.075(5) Uani 0.3333 1 d . . . A 2
O1 O 0.2965(5) 0.1795(4) 0.2862(5) 0.081(3) Uani 0.667 1 d . . . A 1
O8BA O 0.3765(3) 0.2073(3) 0.2193(3) 0.0692(16) Uani 1 1 d . . . . .
O3 O 0.2976(3) 0.1394(3) 0.1951(4) 0.087(2) Uani 1 1 d . . . . .
O4B O 0.2819(8) 0.2447(9) 0.1713(10) 0.059(5) Uani 0.3333 1 d . . . A 2
O4 O 0.2785(5) 0.2425(5) 0.2063(7) 0.080(3) Uani 0.667 1 d . . . A 1
C1 C 0.3023(5) 0.2189(5) 0.3248(6) 0.091(3) Uani 1 1 d D U . . .
O0AA O 0.46397(18) 0.2527(2) 0.39906(19) 0.0420(10) Uani 1 1 d . . . . .
O1F O 0.1788(2) 0.3667(2) 0.31587(18) 0.0436(11) Uani 1 1 d . . . . .
O1E O 0.1160(2) 0.2006(2) 0.3359(2) 0.0487(12) Uani 1 1 d . . . . .
O1A O 0.35566(19) 0.38943(19) 0.34732(19) 0.0418(10) Uani 1 1 d . . . . .
O1C O 0.39817(19) 0.08658(19) 0.42139(19) 0.0422(10) Uani 1 1 d . . . . .
O1D O 0.2240(2) 0.06268(19) 0.3909(2) 0.0444(10) Uani 1 1 d . . . . .
O2F O 0.0822(3) 0.3970(2) 0.3747(2) 0.0565(13) Uani 1 1 d . . . . .
O2C O 0.4622(3) 0.0895(3) 0.5167(2) 0.0655(15) Uani 1 1 d . . . . .
O2D O 0.2276(2) 0.0074(2) 0.4929(2) 0.0585(13) Uani 1 1 d . . . . .
O2B O 0.4943(3) 0.3323(3) 0.4789(2) 0.0573(13) Uani 1 1 d . . . . .
H2B H 0.463447 0.333303 0.496100 0.086 Uiso 0.5 1 calc GR . . B .
O2A O 0.3138(2) 0.4814(2) 0.4075(2) 0.0553(13) Uani 1 1 d . . . . .
H2A H 0.347112 0.493706 0.404236 0.083 Uiso 1 1 calc GR . . . .
O2E O 0.0488(3) 0.1593(3) 0.4201(2) 0.0583(13) Uani 1 1 d . . . . .
H2E H 0.048928 0.145613 0.451887 0.087 Uiso 1 1 calc GR . . . .
O3D O 0.3473(2) 0.0358(2) 0.51135(19) 0.0540(12) Uani 1 1 d . . . . .
H3D H 0.326033 0.045488 0.537362 0.081 Uiso 1 1 calc GR . . C .
O3C O 0.4933(2) 0.2093(3) 0.5022(2) 0.0578(13) Uani 1 1 d . . . . .
H3C H 0.528391 0.203160 0.503853 0.087 Uiso 1 1 calc GR . . . .
O3F O 0.0497(2) 0.2809(2) 0.3941(2) 0.0497(11) Uani 1 1 d . . . . .
H3F H 0.057862 0.249309 0.408079 0.074 Uiso 1 1 calc GR . . . .
O3A O 0.1952(2) 0.4562(2) 0.3893(2) 0.0500(11) Uani 1 1 d . . . . .
H3A H 0.165827 0.436317 0.385594 0.075 Uiso 1 1 calc GR . . . .
O3E O 0.1291(2) 0.0751(2) 0.4570(2) 0.0532(12) Uani 1 1 d . . . . .
H3E H 0.099143 0.055747 0.455927 0.080 Uiso 1 1 calc GR . . . .
O3B O 0.4111(2) 0.4158(2) 0.4446(2) 0.0555(13) Uani 1 1 d . . . . .
O5E O 0.1152(2) 0.1121(2) 0.2927(2) 0.0468(11) Uani 1 1 d . . . . .
O5F O 0.1227(2) 0.3269(2) 0.24721(18) 0.0472(11) Uani 1 1 d . . . . .
O5D O 0.2891(2) -0.0029(2) 0.35623(19) 0.0440(10) Uani 1 1 d . . . . .
O5B O 0.49264(19) 0.3149(2) 0.33013(19) 0.0453(11) Uani 1 1 d . . . . .
O5C O 0.4796(2) 0.1008(2) 0.36872(19) 0.0472(11) Uani 1 1 d . . . . .
O5A O 0.3149(2) 0.4256(2) 0.26810(18) 0.0466(11) Uani 1 1 d . . . . .
O6C O 0.4624(2) 0.1424(2) 0.25972(19) 0.0533(12) Uani 1 1 d . . . . .
H6C H 0.434256 0.160624 0.248036 0.080 Uiso 1 1 calc GR . . . .
O6A O 0.2963(3) 0.3515(3) 0.1804(2) 0.0661(15) Uani 1 1 d . . . . .
O6E O 0.1988(3) 0.0902(2) 0.2166(2) 0.0563(13) Uani 1 1 d . . . . .
O6B O 0.4483(2) 0.2972(2) 0.2226(2) 0.0562(13) Uani 1 1 d . . . . .
H6B H 0.424683 0.270678 0.226613 0.084 Uiso 1 1 calc GR . . . .
O6D O 0.4034(3) -0.0299(4) 0.3256(3) 0.087(2) Uani 1 1 d . . . . .
O6F O 0.1697(3) 0.2511(3) 0.1723(2) 0.0668(15) Uani 1 1 d . . . . .
H6F H 0.198486 0.229955 0.170756 0.100 Uiso 1 1 calc GR . . . .
C1E C 0.0855(3) 0.1494(3) 0.3290(3) 0.0445(15) Uani 1 1 d . . . . .
H1E H 0.047239 0.158101 0.313405 0.053 Uiso 1 1 calc R . . . .
C1B C 0.4998(3) 0.2981(3) 0.3850(3) 0.0449(15) Uani 1 1 d . . . . .
H1B H 0.540226 0.286652 0.391004 0.054 Uiso 1 1 calc R . . . .
C1F C 0.1259(3) 0.3674(3) 0.2895(3) 0.0449(15) Uani 1 1 d . . . . .
H1F H 0.118805 0.406141 0.274069 0.054 Uiso 1 1 calc R . . . .
C1C C 0.4582(3) 0.0799(4) 0.4187(3) 0.0500(16) Uani 1 1 d . . . . .
H1C H 0.467972 0.038744 0.422313 0.060 Uiso 1 1 calc R . . . .
C1A C 0.3371(3) 0.4390(3) 0.3202(3) 0.0468(16) Uani 1 1 d . . . . .
H1A H 0.369917 0.465611 0.315774 0.056 Uiso 1 1 calc R . . . .
C1D C 0.2466(3) 0.0069(3) 0.3953(3) 0.0437(15) Uani 1 1 d . . . . .
H1D H 0.215323 -0.021389 0.390142 0.052 Uiso 1 1 calc R . . . .
C2E C 0.0785(3) 0.1224(3) 0.3843(3) 0.0510(17) Uani 1 1 d . . . . .
H2EA H 0.055271 0.087090 0.379667 0.061 Uiso 1 1 calc R . . . .
C2A C 0.2919(3) 0.4670(3) 0.3551(3) 0.0463(16) Uani 1 1 d . . . . .
H2AA H 0.279642 0.502825 0.336461 0.056 Uiso 1 1 calc R . . . .
C2F C 0.0808(3) 0.3541(3) 0.3334(3) 0.0472(16) Uani 1 1 d . . . . .
H2F H 0.042465 0.354361 0.315778 0.057 Uiso 1 1 calc R . . . .
C2B C 0.4849(3) 0.3477(3) 0.4238(3) 0.0458(15) Uani 1 1 d . . . . .
H2BA H 0.510497 0.380270 0.414893 0.055 Uiso 1 1 calc R . . . .
C2C C 0.4822(3) 0.1123(3) 0.4672(3) 0.0503(16) Uani 1 1 d . . . . .
H2C H 0.524415 0.107932 0.466521 0.060 Uiso 1 1 calc R . . . .
C2D C 0.2706(3) 0.0011(3) 0.4526(3) 0.0442(15) Uani 1 1 d . . . . .
C3D C 0.3181(3) 0.0437(3) 0.4605(3) 0.0428(15) Uani 1 1 d . . . . .
H3DA H 0.301749 0.082944 0.459582 0.051 Uiso 1 1 calc R . . . .
C3E C 0.1350(3) 0.1057(3) 0.4080(3) 0.0478(16) Uani 1 1 d . . . . .
H3EA H 0.157134 0.141043 0.415670 0.057 Uiso 1 1 calc R . . . .
C3C C 0.4687(3) 0.1750(3) 0.4600(3) 0.0499(16) Uani 1 1 d . . . . .
H3CA H 0.426520 0.179446 0.462255 0.060 Uiso 1 1 calc R . . . .
C3B C 0.4242(3) 0.3664(3) 0.4134(3) 0.0430(15) Uani 1 1 d . . . . .
H3B H 0.397932 0.335056 0.424526 0.052 Uiso 1 1 calc R . . . .
C3F C 0.0920(3) 0.2961(3) 0.3557(3) 0.0449(15) Uani 1 1 d . . . . .
H3FA H 0.129236 0.297232 0.375391 0.054 Uiso 1 1 calc R . . . .
C3A C 0.2415(3) 0.4297(3) 0.3613(3) 0.0446(15) Uani 1 1 d . . . . .
H3AA H 0.253080 0.395248 0.382608 0.053 Uiso 1 1 calc R . . . .
C4D C 0.3624(3) 0.0381(3) 0.4150(3) 0.0433(15) Uani 1 1 d . . . . .
H4D H 0.384932 0.002431 0.420109 0.052 Uiso 1 1 calc R . . . .
C4B C 0.4152(3) 0.3793(3) 0.3532(3) 0.0409(14) Uani 1 1 d . . . . .
H4B H 0.436797 0.414332 0.343008 0.049 Uiso 1 1 calc R . . . .
C4F C 0.0967(3) 0.2527(3) 0.3104(3) 0.0453(16) Uani 1 1 d . . . . .
H4F H 0.058132 0.246177 0.294342 0.054 Uiso 1 1 calc R . . . .
C2AA C 0.2197(3) 0.4101(3) 0.3047(3) 0.0444(15) Uani 1 1 d . . . . .
H2AB H 0.201249 0.442525 0.285064 0.053 Uiso 1 1 calc R . . . .
C4C C 0.4875(3) 0.1968(3) 0.4046(3) 0.0449(15) Uani 1 1 d . . . . .
H4C H 0.529912 0.198684 0.402967 0.054 Uiso 1 1 calc R . . . .
C4E C 0.1681(3) 0.0698(3) 0.3677(3) 0.0465(16) Uani 1 1 d . . . . .
C5B C 0.4347(3) 0.3296(3) 0.3173(3) 0.0422(15) Uani 1 1 d . . . . .
H5B H 0.409744 0.296051 0.324442 0.051 Uiso 1 1 calc R . . . .
C3AA C 0.2683(3) 0.3862(3) 0.2703(3) 0.0438(15) Uani 1 1 d . . . . .
H3AB H 0.281530 0.349594 0.286739 0.053 Uiso 1 1 calc R . . . .
C5C C 0.4648(3) 0.1586(3) 0.3581(3) 0.0403(14) Uani 1 1 d . . . . .
H5C H 0.422476 0.161958 0.356621 0.048 Uiso 1 1 calc R . . . .
C5F C 0.1369(3) 0.2700(3) 0.2654(3) 0.0478(16) Uani 1 1 d . . . . .
H5F H 0.176654 0.269753 0.279868 0.057 Uiso 1 1 calc R . . . .
C5E C 0.1718(3) 0.1000(3) 0.3119(3) 0.0461(15) Uani 1 1 d . . . . .
H5E H 0.193992 0.136093 0.315474 0.055 Uiso 1 1 calc R . . . .
C5D C 0.3348(3) 0.0384(3) 0.3586(3) 0.0466(16) Uani 1 1 d . . . . .
H5D H 0.319209 0.077080 0.350877 0.056 Uiso 1 1 calc R . . . .
C6C C 0.4891(3) 0.1736(3) 0.3024(3) 0.0472(15) Uani 1 1 d . . . . .
H6CA H 0.483948 0.214775 0.295731 0.057 Uiso 1 1 calc R . . . .
H6CB H 0.530401 0.165518 0.302241 0.057 Uiso 1 1 calc R . . . .
C6D C 0.3762(4) 0.0218(4) 0.3135(3) 0.063(2) Uani 1 1 d . . . . .
H6DA H 0.355385 0.018150 0.278415 0.076 Uiso 1 1 calc R . . . .
H6DB H 0.405025 0.052065 0.309203 0.076 Uiso 1 1 calc R . . . .
C6B C 0.4321(4) 0.3446(3) 0.2567(3) 0.0515(17) Uani 1 1 d . . . . .
H6BA H 0.392982 0.356515 0.247233 0.062 Uiso 1 1 calc R . . . .
H6BB H 0.457836 0.376971 0.249343 0.062 Uiso 1 1 calc R . . . .
C6E C 0.1978(4) 0.0627(3) 0.2685(3) 0.0527(18) Uani 1 1 d . . . . .
H6EA H 0.237136 0.052714 0.279375 0.063 Uiso 1 1 calc R . . . .
H6EB H 0.175743 0.027012 0.265685 0.063 Uiso 1 1 calc R . . . .
C6A C 0.2502(4) 0.3760(3) 0.2108(3) 0.0541(18) Uani 1 1 d . . . . .
H6AA H 0.217108 0.350046 0.209925 0.065 Uiso 1 1 calc R . . . .
H6AB H 0.238802 0.412446 0.193854 0.065 Uiso 1 1 calc R . . . .
C6F C 0.1338(3) 0.2325(4) 0.2154(3) 0.0518(17) Uani 1 1 d . . . . .
H6FA H 0.144414 0.193306 0.225749 0.062 Uiso 1 1 calc R . . . .
H6FB H 0.094064 0.231724 0.201958 0.062 Uiso 1 1 calc R . . . .
K1 K -0.10905(18) 0.2215(2) 0.46460(16) 0.0751(11) Uani 0.5 1 d . . . . .
O3W O -0.0697(4) 0.3007(4) 0.3823(4) 0.099(2) Uani 1 1 d . . . . .
O1W O 0.1440(6) 0.5474(5) 0.3372(5) 0.139(4) Uani 1 1 d . . . . .
O4W O 0.1141(6) -0.0671(6) 0.3427(5) 0.143(5) Uani 1 1 d . . . . .
O17W O 0.2563(10) 0.1494(9) 0.0935(9) 0.116(6) Uiso 0.5 1 d . . . D 2
O27W O 0.6428(6) 0.2848(10) 0.4325(5) 0.183(8) Uani 1 1 d . . . . .
P1B P 0.3111(6) 0.1996(7) 0.2054(4) 0.052(3) Uani 0.3333 1 d . . . A 2
C2P C 0.2923(11) 0.2044(11) 0.3806(10) 0.120(12) Uani 0.5 1 d D U . A 1
C4P C 0.2874(18) 0.221(2) 0.4785(19) 0.170(15) Uani 0.5 1 d D U . A 1
C5P C 0.309(3) 0.266(4) 0.512(5) 0.16(2) Uani 0.25 1 d D U . A 1
C3P C 0.294(3) 0.244(3) 0.4252(17) 0.176(15) Uani 0.5 1 d D U . A 1
C5 C 0.278(5) 0.331(4) 0.481(6) 0.21(3) Uani 0.25 1 d D U . A 2
C2 C 0.2684(12) 0.2286(18) 0.3716(9) 0.125(14) Uani 0.5 1 d D U . A 2
C3 C 0.310(2) 0.239(4) 0.412(2) 0.21(2) Uani 0.5 1 d D U . A 2
C4 C 0.292(3) 0.271(3) 0.458(2) 0.202(16) Uani 0.5 1 d D U . A 2
K3 K 0.500000 0.000000 0.5914(7) 0.120(4) Uiso 0.3333 2 d S T P E 1
O9W O 0.500000 0.500000 0.3293(16) 0.140(11) Uiso 0.5 2 d S T P F 1
O13W O 0.193(2) -0.133(2) 0.4359(9) 0.32(3) Uani 0.5 1 d . U . G 1
O14W O 0.2204(11) -0.2469(16) 0.4288(10) 0.162(13) Uani 0.5 1 d . . . H 1
O26W O 0.4425(4) 0.3400(5) 0.1159(3) 0.077(2) Uani 0.75 1 d . . . I 1
O8W O 0.5888(6) 0.4059(6) 0.3306(7) 0.148(7) Uani 0.75 1 d . . . J 1
K2 K 0.5856(5) 0.3502(8) 0.5498(6) 0.244(9) Uani 0.5 1 d . . . K 1
O30W O 0.4993(5) -0.0302(5) 0.2682(5) 0.064(3) Uani 0.5 1 d . . . L 1
O5W O 0.0499(8) 0.0062(7) 0.2715(8) 0.101(5) Uani 0.5 1 d . . . M 1
O16W O 0.0728(11) -0.0292(11) 0.4539(10) 0.129(7) Uiso 0.5 1 d . U . N 1
O22W O 0.624(4) 0.149(4) 0.544(4) 0.22(3) Uiso 0.25 1 d . . . O 1
O11W O 0.3084(14) -0.1441(14) 0.4610(13) 0.158(9) Uiso 0.5 1 d . . . P 1
O10W O 0.488(3) 0.511(3) 0.4553(13) 0.24(2) Uiso 0.5 1 d . . . Q 1
K3B K 0.4592(3) -0.0022(3) 0.5786(2) 0.0634(13) Uiso 0.3333 1 d . . . E 2
O2W O 0.0360(5) 0.5472(5) 0.3100(4) 0.061(3) Uani 0.5 1 d . . . R 2
O7W O 0.3888(10) -0.0806(14) 0.5514(9) 0.146(10) Uani 0.5 1 d . . . E 2
O21W O 0.6066(10) 0.1886(10) 0.5066(9) 0.117(6) Uiso 0.5 1 d . . . S 2
O12W O 0.2542(14) -0.1462(9) 0.4261(12) 0.139(9) Uani 0.5 1 d . U . T 2
O19W O 0.5937(15) 0.3398(15) 0.6007(14) 0.093(9) Uiso 0.25 1 d . . . U 2
O15W O 0.2355(14) -0.2587(15) 0.4780(13) 0.170(11) Uiso 0.5 1 d . . . V 2
O6W O 0.0703(9) -0.1463(14) 0.4734(9) 0.073(8) Uani 0.25 1 d . . . W 2
O18W O 0.6206(15) 0.3794(15) 0.500000 0.167(14) Uiso 0.5 2 d S T P X 2
O16X O 0.1120(12) -0.0474(11) 0.4706(10) 0.133(7) Uiso 0.5 1 d . U . Y 2
O33W O 0.3724(4) -0.1323(4) 0.3745(4) 0.048(2) Uiso 0.5 1 d . . . . .

loop_
_atom_site_aniso_label
_atom_site_aniso_U_11
_atom_site_aniso_U_22
_atom_site_aniso_U_33
_atom_site_aniso_U_23
_atom_site_aniso_U_13
_atom_site_aniso_U_12
P1A 0.047(2) 0.058(2) 0.054(3) -0.001(3) 0.001(3) 0.0056(16)
O1B 0.063(11) 0.068(13) 0.093(13) 0.030(10) 0.012(10) 0.033(9)
O1 0.080(7) 0.054(6) 0.111(8) -0.008(6) 0.038(6) 0.000(5)
O8BA 0.053(3) 0.058(3) 0.097(4) 0.002(3) 0.006(3) 0.005(3)
O3 0.065(4) 0.069(4) 0.128(6) -0.011(4) 0.028(4) -0.001(3)
O4B 0.053(10) 0.057(11) 0.065(11) -0.019(10) -0.002(10) 0.014(8)
O4 0.058(6) 0.069(7) 0.114(10) 0.005(8) -0.014(7) 0.007(5)
C1 0.084(7) 0.071(7) 0.117(9) 0.022(7) -0.026(7) -0.025(6)
O0AA 0.030(2) 0.052(3) 0.044(2) -0.001(2) 0.0036(18) -0.0019(19)
O1F 0.048(3) 0.042(2) 0.041(2) 0.0026(19) -0.0110(19) 0.004(2)
O1E 0.052(3) 0.042(3) 0.052(3) -0.009(2) -0.020(2) 0.003(2)
O1A 0.044(2) 0.038(2) 0.043(2) 0.0073(18) -0.0019(19) -0.0063(18)
O1C 0.034(2) 0.041(2) 0.052(2) -0.0001(19) 0.0053(19) -0.0023(19)
O1D 0.037(2) 0.036(2) 0.061(3) -0.005(2) -0.003(2) -0.0009(18)
O2F 0.073(4) 0.050(3) 0.047(3) -0.011(2) 0.002(2) 0.008(3)
O2C 0.060(3) 0.082(4) 0.055(3) 0.016(3) -0.003(2) -0.006(3)
O2D 0.051(3) 0.054(3) 0.071(3) -0.003(3) 0.021(3) -0.007(2)
O2B 0.057(3) 0.073(4) 0.042(2) -0.008(2) -0.009(2) 0.006(3)
O2A 0.060(3) 0.054(3) 0.051(3) -0.013(2) -0.001(2) -0.012(2)
O2E 0.060(3) 0.069(3) 0.046(3) -0.013(3) -0.001(2) 0.020(3)
O3D 0.056(3) 0.066(3) 0.040(2) 0.005(2) 0.005(2) 0.005(2)
O3C 0.058(3) 0.076(4) 0.039(2) 0.002(2) -0.007(2) -0.015(3)
O3F 0.060(3) 0.045(3) 0.044(2) -0.004(2) -0.004(2) 0.006(2)
O3A 0.050(3) 0.051(3) 0.049(2) -0.004(2) 0.000(2) 0.007(2)
O3E 0.056(3) 0.055(3) 0.049(3) -0.004(2) 0.003(2) 0.005(2)
O3B 0.062(3) 0.058(3) 0.046(3) -0.011(2) -0.004(2) 0.004(2)
O5E 0.041(3) 0.050(3) 0.049(3) -0.014(2) -0.007(2) -0.0031(19)
O5F 0.045(3) 0.055(3) 0.041(2) -0.001(2) -0.013(2) 0.010(2)
O5D 0.039(2) 0.040(2) 0.053(2) -0.009(2) 0.005(2) -0.0046(19)
O5B 0.034(2) 0.058(3) 0.043(2) -0.004(2) 0.0077(19) -0.007(2)
O5C 0.039(2) 0.053(3) 0.049(2) 0.001(2) 0.008(2) 0.007(2)
O5A 0.062(3) 0.039(2) 0.039(2) 0.0084(19) -0.002(2) -0.003(2)
O6C 0.067(3) 0.051(3) 0.042(2) -0.009(2) 0.004(2) 0.006(2)
O6A 0.077(4) 0.073(4) 0.049(3) -0.012(3) 0.003(3) 0.016(3)
O6E 0.066(3) 0.058(3) 0.045(3) -0.011(2) -0.003(2) 0.008(3)
O6B 0.063(3) 0.064(3) 0.041(2) -0.008(2) 0.006(2) -0.005(3)
O6D 0.062(4) 0.120(6) 0.079(4) -0.018(4) 0.021(3) 0.023(4)
O6F 0.055(3) 0.094(4) 0.051(3) -0.016(3) 0.001(2) 0.012(3)
C1E 0.036(3) 0.043(4) 0.054(4) -0.015(3) -0.010(3) 0.006(3)
C1B 0.035(3) 0.055(4) 0.045(3) 0.004(3) 0.002(3) -0.006(3)
C1F 0.040(3) 0.056(4) 0.038(3) -0.002(3) -0.008(3) 0.012(3)
C1C 0.040(4) 0.064(4) 0.046(3) 0.009(3) -0.001(3) 0.002(3)
C1A 0.058(4) 0.034(3) 0.048(4) 0.002(3) 0.004(3) -0.004(3)
C1D 0.041(3) 0.027(3) 0.064(4) -0.002(3) 0.009(3) -0.004(3)
C2E 0.046(4) 0.051(4) 0.056(4) -0.021(3) -0.003(3) 0.003(3)
C2A 0.063(4) 0.037(3) 0.039(3) 0.007(3) 0.002(3) -0.002(3)
C2F 0.050(4) 0.050(4) 0.043(3) 0.001(3) -0.008(3) 0.006(3)
C2B 0.043(4) 0.048(4) 0.046(3) -0.003(3) -0.002(3) -0.009(3)
C2C 0.042(4) 0.061(4) 0.048(4) 0.009(3) -0.003(3) -0.004(3)
C2D 0.046(4) 0.034(3) 0.052(4) 0.006(3) 0.013(3) 0.002(3)
C3D 0.042(3) 0.046(4) 0.040(3) 0.003(3) 0.003(3) 0.001(3)
C3E 0.049(4) 0.045(4) 0.049(4) -0.009(3) 0.000(3) 0.000(3)
C3C 0.040(4) 0.062(4) 0.048(4) -0.003(3) -0.001(3) -0.010(3)
C3B 0.044(4) 0.043(3) 0.043(3) 0.003(3) 0.006(3) -0.002(3)
C3F 0.044(4) 0.050(4) 0.040(3) -0.005(3) -0.004(3) 0.004(3)
C3A 0.056(4) 0.040(3) 0.038(3) 0.002(3) -0.001(3) 0.008(3)
C4D 0.040(3) 0.043(4) 0.047(3) 0.001(3) 0.007(3) -0.004(3)
C4B 0.042(3) 0.041(3) 0.040(3) -0.006(3) 0.002(3) -0.010(3)
C4F 0.050(4) 0.046(4) 0.040(3) -0.005(3) -0.017(3) 0.010(3)
C2AA 0.053(4) 0.039(3) 0.041(3) 0.006(3) -0.010(3) -0.001(3)
C4C 0.031(3) 0.057(4) 0.047(3) 0.000(3) -0.004(3) -0.003(3)
C4E 0.042(4) 0.041(4) 0.056(4) -0.012(3) -0.008(3) 0.000(3)
C5B 0.041(3) 0.048(4) 0.038(3) 0.000(3) 0.001(3) -0.004(3)
C3AA 0.055(4) 0.034(3) 0.043(3) 0.006(3) -0.004(3) 0.003(3)
C5C 0.026(3) 0.047(4) 0.048(3) -0.004(3) 0.010(3) 0.003(3)
C5F 0.051(4) 0.046(4) 0.046(4) -0.010(3) -0.016(3) 0.010(3)
C5E 0.043(4) 0.038(3) 0.057(4) -0.007(3) -0.004(3) -0.001(3)
C5D 0.048(4) 0.044(4) 0.048(4) 0.002(3) 0.009(3) -0.007(3)
C6C 0.046(4) 0.053(4) 0.042(3) 0.001(3) 0.009(3) -0.001(3)
C6D 0.054(5) 0.082(6) 0.054(4) -0.004(4) 0.002(4) -0.013(4)
C6B 0.064(5) 0.053(4) 0.038(3) 0.001(3) 0.013(3) -0.001(3)
C6E 0.058(4) 0.052(4) 0.048(4) -0.006(3) 0.005(3) 0.002(3)
C6A 0.063(5) 0.053(4) 0.046(4) -0.002(3) -0.007(3) 0.008(3)
C6F 0.048(4) 0.065(5) 0.042(3) -0.018(3) -0.004(3) 0.007(3)
K1 0.067(2) 0.103(3) 0.0551(18) -0.017(2) 0.0018(17) -0.013(2)
O3W 0.075(5) 0.126(7) 0.095(5) -0.025(5) 0.004(4) 0.003(4)
O1W 0.150(10) 0.099(7) 0.169(10) 0.063(7) 0.013(8) 0.009(7)
O4W 0.148(10) 0.145(9) 0.138(9) -0.075(8) 0.059(8) -0.043(8)
O27W 0.125(9) 0.33(2) 0.094(7) -0.034(10) 0.009(7) 0.028(12)
P1B 0.042(4) 0.075(6) 0.039(6) -0.002(5) 0.000(5) 0.009(3)
C2P 0.069(16) 0.093(19) 0.20(3) -0.07(2) 0.062(19) -0.024(14)
C4P 0.11(2) 0.20(3) 0.20(3) -0.10(3) 0.05(2) 0.00(2)
C5P 0.08(3) 0.24(5) 0.17(4) -0.09(4) -0.02(3) -0.03(3)
C3P 0.14(3) 0.22(3) 0.16(3) -0.09(3) 0.04(2) -0.01(3)
C5 0.16(5) 0.27(6) 0.20(6) -0.05(5) 0.04(5) -0.04(5)
C2 0.11(2) 0.17(3) 0.097(18) -0.024(19) -0.047(17) 0.06(2)
C3 0.17(4) 0.25(4) 0.20(3) -0.07(3) -0.02(3) -0.01(3)
C4 0.17(3) 0.25(4) 0.19(3) -0.06(3) 0.03(3) -0.04(3)
O13W 0.52(7) 0.37(5) 0.071(12) 0.07(2) -0.09(2) -0.37(5)
O14W 0.106(15) 0.27(4) 0.110(16) -0.05(2) -0.004(13) 0.03(2)
O26W 0.064(5) 0.103(7) 0.064(5) 0.015(5) 0.004(4) 0.001(5)
O8W 0.125(10) 0.124(10) 0.194(14) -0.046(10) 0.124(11) -0.041(8)
K2 0.121(7) 0.34(2) 0.266(15) 0.140(15) -0.069(9) -0.109(10)
O30W 0.048(6) 0.063(6) 0.082(7) 0.006(6) 0.001(6) 0.011(5)
O5W 0.104(12) 0.080(10) 0.120(13) -0.013(9) 0.021(10) -0.022(8)
O2W 0.072(7) 0.059(6) 0.052(5) 0.011(5) 0.008(5) -0.008(5)
O7W 0.100(14) 0.23(3) 0.112(14) -0.055(16) 0.045(12) -0.011(16)
O12W 0.18(2) 0.082(12) 0.16(2) -0.004(12) 0.055(19) -0.019(14)
O6W 0.037(10) 0.13(2) 0.051(11) -0.012(13) 0.003(9) -0.039(13)

loop_
_atom_type_symbol
_atom_type_description
_atom_type_scat_dispersion_real
_atom_type_scat_dispersion_imag
_atom_type_scat_source
C C 0.0181 0.0091 'International Tables Vol C Tables 4.2.6.8 and 6.1.1.4'
H H 0.0000 0.0000 'International Tables Vol C Tables 4.2.6.8 and 6.1.1.4'
K K 0.3868 1.0657 'International Tables Vol C Tables 4.2.6.8 and 6.1.1.4'
O O 0.0492 0.0322 'International Tables Vol C Tables 4.2.6.8 and 6.1.1.4'
P P 0.2955 0.4335 'International Tables Vol C Tables 4.2.6.8 and 6.1.1.4'

loop_
_geom_angle_atom_site_label_1
_geom_angle_atom_site_label_2
_geom_angle_atom_site_label_3
_geom_angle
_geom_angle_site_symmetry_1
_geom_angle_site_symmetry_3
_geom_angle_publ_flag
O8BA P1A O1 115.2(7) . . ?
O8BA P1A O3 111.6(6) . . ?
O8BA P1A O4 112.1(7) . . ?
O3 P1A O1 100.7(6) . . ?
O4 P1A O1 108.2(9) . . ?
O4 P1A O3 108.2(7) . . ?
C1 O1B P1B 136.5(13) . . ?
C1 O1 P1A 118.1(9) . . ?
O1 C1 C2P 119.5(14) . . ?
C2 C1 O1B 128.0(15) . . ?
C1B O0AA C4C 119.3(5) . . ?
C1F O1F C2AA 120.1(5) . . ?
C1E O1E C4F 120.7(5) . . ?
C1A O1A C4B 119.3(5) . . ?
C1C O1C C4D 119.5(6) . . ?
C1D O1D C4E 118.6(5) . . ?
C2F O2F K3 134.7(5) . 7_556 ?
C2F O2F K3B 131.4(5) . 7_556 ?
C2C O2C K3 135.4(5) . . ?
C2C O2C K3B 144.8(5) . . ?
C2C O2C K3B 117.8(5) . 2_655 ?
K3 O2C K3B 18.70(15) . 2_655 ?
K3B O2C K3B 37.5(2) . 2_655 ?
C2D O2D K1 100.5(4) . 7_556 ?
C2B O2B H2B 109.5 . . ?
C2B O2B K2 132.4(5) . . ?
K2 O2B H2B 110.5 . . ?
C2A O2A H2A 109.5 . . ?
C2A O2A K2 130.9(5) . 7_556 ?
K2 O2A H2A 56.5 7_556 . ?
C2E O2E H2E 109.5 . . ?
C3D O3D H3D 109.5 . . ?
C3D O3D K3B 150.3(4) . . ?
K3B O3D H3D 100.2 . . ?
C3C O3C H3C 109.5 . . ?
C3F O3F H3F 109.5 . . ?
C3A O3A H3A 109.5 . . ?
C3E O3E H3E 109.5 . . ?
C1E O5E C5E 111.8(5) . . ?
C1F O5F C5F 112.9(5) . . ?
C1D O5D C5D 113.1(5) . . ?
C1B O5B C5B 112.8(5) . . ?
C1C O5C C5C 113.7(5) . . ?
C1A O5A C3AA 113.2(5) . . ?
C6C O6C H6C 109.5 . . ?
C6B O6B H6B 109.5 . . ?
C6F O6F H6F 109.5 . . ?
O1E C1E O5E 110.4(6) . . ?
O1E C1E H1E 109.2 . . ?
O1E C1E C2E 108.1(5) . . ?
O5E C1E H1E 109.2 . . ?
O5E C1E C2E 110.5(6) . . ?
C2E C1E H1E 109.2 . . ?
O0AA C1B O5B 112.1(6) . . ?
O0AA C1B H1B 109.3 . . ?
O0AA C1B C2B 106.7(5) . . ?
O5B C1B H1B 109.3 . . ?
O5B C1B C2B 110.1(6) . . ?
C2B C1B H1B 109.3 . . ?
O1F C1F O5F 112.0(5) . . ?
O1F C1F H1F 109.4 . . ?
O1F C1F C2F 106.9(5) . . ?
O5F C1F H1F 109.4 . . ?
O5F C1F C2F 109.7(6) . . ?
C2F C1F H1F 109.4 . . ?
O1C C1C H1C 109.4 . . ?
O1C C1C C2C 106.1(6) . . ?
O5C C1C O1C 111.0(6) . . ?
O5C C1C H1C 109.4 . . ?
O5C C1C C2C 111.5(6) . . ?
C2C C1C H1C 109.4 . . ?
O1A C1A H1A 109.2 . . ?
O1A C1A C2A 108.3(5) . . ?
O5A C1A O1A 110.7(5) . . ?
O5A C1A H1A 109.2 . . ?
O5A C1A C2A 110.2(6) . . ?
C2A C1A H1A 109.2 . . ?
O1D C1D H1D 109.3 . . ?
O1D C1D C2D 106.9(5) . . ?
O5D C1D O1D 111.6(5) . . ?
O5D C1D H1D 109.3 . . ?
O5D C1D C2D 110.4(6) . . ?
C2D C1D H1D 109.3 . . ?
O2E C2E C1E 110.4(6) . . ?
O2E C2E H2EA 108.1 . . ?
O2E C2E C3E 111.1(6) . . ?
C1E C2E H2EA 108.1 . . ?
C1E C2E C3E 111.0(6) . . ?
C3E C2E H2EA 108.1 . . ?
O2A C2A C1A 110.9(6) . . ?
O2A C2A H2AA 108.3 . . ?
O2A C2A C3A 109.8(6) . . ?
C1A C2A H2AA 108.3 . . ?
C3A C2A C1A 111.1(6) . . ?
C3A C2A H2AA 108.3 . . ?
O2F C2F C1F 109.4(6) . . ?
O2F C2F H2F 108.7 . . ?
O2F C2F C3F 112.7(6) . . ?
C1F C2F H2F 108.7 . . ?
C3F C2F C1F 108.5(6) . . ?
C3F C2F H2F 108.7 . . ?
O2B C2B C1B 110.8(6) . . ?
O2B C2B H2BA 108.0 . . ?
O2B C2B C3B 112.5(6) . . ?
C1B C2B H2BA 108.0 . . ?
C3B C2B C1B 109.4(6) . . ?
C3B C2B H2BA 108.0 . . ?
O2C C2C C1C 110.8(6) . . ?
O2C C2C H2C 107.8 . . ?
O2C C2C C3C 113.7(7) . . ?
C1C C2C H2C 107.8 . . ?
C1C C2C C3C 108.8(6) . . ?
C3C C2C H2C 107.8 . . ?
O2D C2D C1D 111.5(6) . . ?
O2D C2D C3D 111.6(6) . . ?
O2D C2D K1 55.9(3) . 7_556 ?
C1D C2D C3D 109.5(5) . . ?
C1D C2D K1 118.6(4) . 7_556 ?
C3D C2D K1 131.5(4) . 7_556 ?
O3D C3D C2D 112.3(6) . . ?
O3D C3D H3DA 109.0 . . ?
O3D C3D C4D 106.9(5) . . ?
C2D C3D H3DA 109.0 . . ?
C2D C3D C4D 110.6(6) . . ?
C4D C3D H3DA 109.0 . . ?
O3E C3E C2E 112.0(6) . . ?
O3E C3E H3EA 108.5 . . ?
O3E C3E C4E 108.6(6) . . ?
C2E C3E H3EA 108.5 . . ?
C2E C3E C4E 110.7(6) . . ?
C4E C3E H3EA 108.5 . . ?
O3C C3C C2C 112.5(6) . . ?
O3C C3C H3CA 107.6 . . ?
O3C C3C C4C 109.5(6) . . ?
C2C C3C H3CA 107.6 . . ?
C4C C3C C2C 111.8(6) . . ?
C4C C3C H3CA 107.6 . . ?
O3B C3B C2B 110.7(6) . . ?
O3B C3B H3B 108.9 . . ?
O3B C3B C4B 108.9(6) . . ?
C2B C3B H3B 108.9 . . ?
C2B C3B C4B 110.6(6) . . ?
C4B C3B H3B 108.9 . . ?
O3F C3F C2F 110.5(6) . . ?
O3F C3F H3FA 107.8 . . ?
O3F C3F C4F 111.4(6) . . ?
C2F C3F H3FA 107.8 . . ?
C2F C3F C4F 111.5(6) . . ?
C4F C3F H3FA 107.8 . . ?
O3A C3A C2A 113.5(6) . . ?
O3A C3A H3AA 108.3 . . ?
O3A C3A C2AA 107.8(6) . . ?
C2A C3A H3AA 108.3 . . ?
C2A C3A C2AA 110.5(6) . . ?
C2AA C3A H3AA 108.3 . . ?
O1C C4D C3D 104.6(5) . . ?
O1C C4D H4D 110.1 . . ?
O1C C4D C5D 110.3(5) . . ?
C3D C4D H4D 110.1 . . ?
C5D C4D C3D 111.4(6) . . ?
C5D C4D H4D 110.1 . . ?
O1A C4B C3B 105.5(5) . . ?
O1A C4B H4B 109.6 . . ?
O1A C4B C5B 111.3(5) . . ?
C3B C4B H4B 109.6 . . ?
C3B C4B C5B 111.1(6) . . ?
C5B C4B H4B 109.6 . . ?
O1E C4F C3F 106.4(5) . . ?
O1E C4F H4F 108.9 . . ?
O1E C4F C5F 110.2(6) . . ?
C3F C4F H4F 108.9 . . ?
C3F C4F C5F 113.4(6) . . ?
C5F C4F H4F 108.9 . . ?
O1F C2AA C3A 105.3(5) . . ?
O1F C2AA H2AB 110.1 . . ?
O1F C2AA C3AA 110.3(5) . . ?
C3A C2AA H2AB 110.1 . . ?
C3AA C2AA C3A 110.7(6) . . ?
C3AA C2AA H2AB 110.1 . . ?
O0AA C4C C3C 106.4(6) . . ?
O0AA C4C H4C 110.0 . . ?
O0AA C4C C5C 109.4(5) . . ?
C3C C4C H4C 110.0 . . ?
C3C C4C C5C 111.0(6) . . ?
C5C C4C H4C 110.0 . . ?
O1D C4E C3E 106.3(6) . . ?
O1D C4E C5E 110.5(6) . . ?
C3E C4E C5E 110.3(6) . . ?
O5B C5B C4B 110.0(5) . . ?
O5B C5B H5B 109.2 . . ?
O5B C5B C6B 107.7(6) . . ?
C4B C5B H5B 109.2 . . ?
C6B C5B C4B 111.6(6) . . ?
C6B C5B H5B 109.2 . . ?
O5A C3AA C2AA 110.8(5) . . ?
O5A C3AA H3AB 109.4 . . ?
O5A C3AA C6A 106.1(6) . . ?
C2AA C3AA H3AB 109.4 . . ?
C2AA C3AA C6A 111.8(6) . . ?
C6A C3AA H3AB 109.4 . . ?
O5C C5C C4C 109.7(6) . . ?
O5C C5C H5C 109.0 . . ?
O5C C5C C6C 107.0(5) . . ?
C4C C5C H5C 109.0 . . ?
C6C C5C C4C 113.1(6) . . ?
C6C C5C H5C 109.0 . . ?
O5F C5F C4F 109.2(6) . . ?
O5F C5F H5F 109.2 . . ?
O5F C5F C6F 106.3(6) . . ?
C4F C5F H5F 109.2 . . ?
C4F C5F C6F 113.7(6) . . ?
C6F C5F H5F 109.2 . . ?
O5E C5E C4E 109.1(6) . . ?
O5E C5E H5E 110.1 . . ?
O5E C5E C6E 105.2(6) . . ?
C4E C5E H5E 110.1 . . ?
C6E C5E C4E 112.0(6) . . ?
C6E C5E H5E 110.1 . . ?
O5D C5D C4D 110.5(5) . . ?
O5D C5D H5D 109.3 . . ?
O5D C5D C6D 105.9(6) . . ?
C4D C5D H5D 109.3 . . ?
C6D C5D C4D 112.3(7) . . ?
C6D C5D H5D 109.3 . . ?
O6C C6C C5C 111.7(6) . . ?
O6C C6C H6CA 109.3 . . ?
O6C C6C H6CB 109.3 . . ?
C5C C6C H6CA 109.3 . . ?
C5C C6C H6CB 109.3 . . ?
H6CA C6C H6CB 107.9 . . ?
O6D C6D C5D 111.2(7) . . ?
O6D C6D H6DA 109.4 . . ?
O6D C6D H6DB 109.4 . . ?
C5D C6D H6DA 109.4 . . ?
C5D C6D H6DB 109.4 . . ?
H6DA C6D H6DB 108.0 . . ?
O6B C6B C5B 111.8(6) . . ?
O6B C6B H6BA 109.3 . . ?
O6B C6B H6BB 109.3 . . ?
C5B C6B H6BA 109.3 . . ?
C5B C6B H6BB 109.3 . . ?
H6BA C6B H6BB 107.9 . . ?
O6E C6E C5E 111.5(6) . . ?
O6E C6E H6EA 109.3 . . ?
O6E C6E H6EB 109.3 . . ?
C5E C6E H6EA 109.3 . . ?
C5E C6E H6EB 109.3 . . ?
H6EA C6E H6EB 108.0 . . ?
O6A C6A C3AA 110.1(6) . . ?
O6A C6A H6AA 109.6 . . ?
O6A C6A H6AB 109.6 . . ?
C3AA C6A H6AA 109.6 . . ?
C3AA C6A H6AB 109.6 . . ?
H6AA C6A H6AB 108.2 . . ?
O6F C6F C5F 113.0(7) . . ?
O6F C6F H6FA 109.0 . . ?
O6F C6F H6FB 109.0 . . ?
C5F C6F H6FA 109.0 . . ?
C5F C6F H6FB 109.0 . . ?
H6FA C6F H6FB 107.8 . . ?
O2D K1 C2D 23.61(15) 7_556 7_556 ?
O2D K1 O13W 137.8(14) 7_556 2 ?
O2D K1 O15W 147.2(7) 7_556 2 ?
O2D K1 O16X 57.8(5) 7_556 7_556 ?
O3W K1 O2D 85.1(2) . 7_556 ?
O3W K1 C2D 87.2(2) . 7_556 ?
O3W K1 O13W 120.3(6) . 2 ?
O3W K1 O12W 124.1(7) . 7_556 ?
O3W K1 O15W 101.4(6) . 2 ?
O3W K1 O16X 133.2(5) . 7_556 ?
O13W K1 O2D 83.2(9) 7_556 7_556 ?
O13W K1 C2D 72.6(6) 7_556 7_556 ?
O13W K1 C2D 150.2(10) 2 7_556 ?
O13W K1 O3W 153.0(10) 7_556 . ?
O13W K1 O13W 84.0(8) 7_556 2 ?
O13W K1 O14W 98.4(13) 7_556 2 ?
O13W K1 O26W 129.5(16) 7_556 6_455 ?
O13W K1 O11W 61.8(16) 7_556 7_556 ?
O13W K1 O12W 31.0(15) 7_556 7_556 ?
O13W K1 O15W 76.7(15) 7_556 2 ?
O13W K1 O15W 65.6(14) 2 2 ?
O13W K1 O16X 81.8(13) 2 7_556 ?
O13W K1 O16X 56.5(16) 7_556 7_556 ?
O14W K1 O2D 164.8(8) 2 7_556 ?
O14W K1 C2D 143.0(8) 2 7_556 ?
O14W K1 O3W 86.9(6) 2 . ?
O14W K1 O13W 57.2(16) 2 2 ?
O14W K1 O11W 77.2(10) 2 7_556 ?
O14W K1 O12W 87.1(7) 2 7_556 ?
O14W K1 O15W 24.3(8) 2 2 ?
O14W K1 O16X 135.2(9) 2 7_556 ?
O26W K1 O2D 82.3(2) 6_455 7_556 ?
O26W K1 C2D 105.3(3) 6_455 7_556 ?
O26W K1 O3W 72.5(3) 6_455 . ?
O26W K1 O13W 75.5(9) 6_455 2 ?
O26W K1 O14W 107.6(7) 6_455 2 ?
O26W K1 O11W 165.2(7) 6_455 7_556 ?
O26W K1 O12W 159.3(7) 6_455 7_556 ?
O26W K1 O15W 130.5(7) 6_455 2 ?
O26W K1 O16X 74.9(5) 6_455 7_556 ?
O11W K1 O2D 90.5(7) 7_556 7_556 ?
O11W K1 C2D 66.9(7) 7_556 7_556 ?
O11W K1 O3W 94.1(7) 7_556 . ?
O11W K1 O13W 117.7(12) 7_556 2 ?
O11W K1 O12W 30.8(9) 7_556 7_556 ?
O11W K1 O15W 57.1(9) 7_556 2 ?
O11W K1 O16X 112.0(8) 7_556 7_556 ?
O12W K1 O2D 86.8(5) 7_556 7_556 ?
O12W K1 O13W 101.8(7) 7_556 2 ?
O12W K1 O15W 62.8(8) 7_556 2 ?
O12W K1 O16X 84.3(8) 7_556 7_556 ?
O15W K1 O16X 125.4(8) 2 7_556 ?
O6W K1 O2D 65.2(6) 2 7_556 ?
O6W K1 O3W 119.9(6) 2 . ?
O6W K1 O13W 72.8(15) 2 2 ?
O6W K1 O26W 53.5(7) 2 6_455 ?
O6W K1 O15W 132.2(9) 2 2 ?
O6W K1 O16X 22.1(8) 2 7_556 ?
O8BA P1B O1B 94.7(10) . . ?
O3 P1B O1B 114.7(11) . . ?
O3 P1B O8BA 110.8(10) . . ?
O3 P1B O4B 118.8(12) . . ?
O4B P1B O1B 95.5(12) . . ?
O4B P1B O8BA 118.5(13) . . ?
C1 C2P C3P 125(3) . . ?
C3P C4P C5P 101(7) . . ?
C4P C5P C5P 93(8) . 7_556 ?
C4P C3P C2P 117(5) . . ?
C4 C5 C5 48(6) 7_556 7_556 ?
C4 C5 C5 58(5) . 7_556 ?
C4 C5 C4 81(7) . 7_556 ?
C1 C2 C3 102(3) . . ?
C4 C3 C2 115(4) . . ?
C5 C4 C5 73(9) . 7_556 ?
C3 C4 C5 146(10) . . ?
C3 C4 C5 124(7) . 7_556 ?
O2F K3 O2F 150.1(6) 8_656 7_556 ?
O2C K3 O2F 145.5(4) . 8_656 ?
O2C K3 O2F 59.84(16) . 7_556 ?
O2C K3 O2F 145.5(4) 2_655 7_556 ?
O2C K3 O2F 59.84(16) 2_655 8_656 ?
O2C K3 O2C 102.8(6) 2_655 . ?
K1 O13W K1 95.9(7) 7_556 2 ?
O2B K2 O2A 60.7(2) . 7_556 ?
O2B K2 H2A 66(2) . 7_556 ?
O2B K2 O27W 148.9(7) . 8_666 ?
O2B K2 O8W 132.0(7) . 8_666 ?
O2B K2 K2 88.0(6) . 8_666 ?
O2A K2 H2A 17(3) 7_556 7_556 ?
O2A K2 O27W 146.1(6) 7_556 8_666 ?
O2A K2 O8W 81.7(5) 7_556 8_666 ?
O2A K2 K2 146.3(5) 7_556 8_666 ?
O27W K2 H2A 145(2) 8_666 7_556 ?
O27W K2 O8W 77.9(5) 8_666 8_666 ?
O27W K2 K2 67.6(4) 8_666 8_666 ?
O8W K2 H2A 70(3) 8_666 7_556 ?
K2 K2 H2A 140.7(6) 8_666 7_556 ?
K2 K2 O8W 116.0(6) 8_666 8_666 ?
O2F K3B O2C 173.7(3) 7_556 2_655 ?
O2F K3B O3D 64.6(2) 7_556 . ?
O2F K3B O2W 76.9(3) 7_556 8_656 ?
O2C K3B O2F 70.0(2) . 7_556 ?
O2C K3B O2C 104.1(3) . 2_655 ?
O2C K3B O3D 60.3(2) . . ?
O2C K3B O3D 114.5(2) 2_655 . ?
O2C K3B O2W 141.3(4) . 8_656 ?
K3B K3B O2F 119.9(4) 2_655 7_556 ?
K3B K3B O2C 56.6(3) 2_655 2_655 ?
K3B K3B O2C 85.9(4) 2_655 . ?
K3B K3B O3D 143.1(3) 2_655 . ?
K3B K3B O2W 93.9(3) 2_655 8_656 ?
K3B K3B O7W 133.1(7) 2_655 . ?
O2W K3B O2C 107.9(3) 8_656 2_655 ?
O2W K3B O3D 121.4(3) 8_656 . ?
O7W K3B O2F 106.6(6) . 7_556 ?
O7W K3B O2C 77.7(5) . 2_655 ?
O7W K3B O2C 117.2(7) . . ?
O7W K3B O3D 62.7(7) . . ?
O7W K3B O2W 90.7(7) . 8_656 ?
O6W O16X K1 26.7(12) 8_556 7_556 ?

loop_
_geom_bond_atom_site_label_1
_geom_bond_atom_site_label_2
_geom_bond_distance
_geom_bond_site_symmetry_2
_geom_bond_publ_flag
P1A O1 1.571(13) . ?
P1A O8BA 1.481(10) . ?
P1A O3 1.565(11) . ?
P1A O4 1.498(14) . ?
O1B C1 1.41(3) . ?
O1B P1B 1.77(3) . ?
O1 C1 1.330(17) . ?
O8BA P1B 1.587(16) . ?
O3 P1B 1.472(18) . ?
O4B P1B 1.51(3) . ?
C1 C2P 1.42(2) . ?
C1 C2 1.411(19) . ?
O0AA C1B 1.404(9) . ?
O0AA C4C 1.433(9) . ?
O1F C1F 1.402(8) . ?
O1F C2AA 1.430(9) . ?
O1E C1E 1.411(9) . ?
O1E C4F 1.448(9) . ?
O1A C1A 1.411(9) . ?
O1A C4B 1.429(8) . ?
O1C C1C 1.422(9) . ?
O1C C4D 1.428(8) . ?
O1D C1D 1.420(8) . ?
O1D C4E 1.443(9) . ?
O2F C2F 1.425(9) . ?
O2F K3 3.210(7) 7_556 ?
O2F K3B 2.718(8) 7_556 ?
O2C C2C 1.403(9) . ?
O2C K3 2.924(12) . ?
O2C K3B 2.635(9) . ?
O2C K3B 3.150(9) 2_655 ?
O2D C2D 1.419(8) . ?
O2D K1 2.933(7) 7_556 ?
O2B H2B 0.8400 . ?
O2B C2B 1.410(9) . ?
O2B K2 2.791(12) . ?
O2A H2A 0.8400 . ?
O2A C2A 1.420(9) . ?
O2A K2 2.798(12) 7_556 ?
O2E H2E 0.8400 . ?
O2E C2E 1.415(9) . ?
O3D H3D 0.8400 . ?
O3D C3D 1.431(9) . ?
O3D K3B 3.229(8) . ?
O3C H3C 0.8400 . ?
O3C C3C 1.431(9) . ?
O3F H3F 0.8400 . ?
O3F C3F 1.413(9) . ?
O3A H3A 0.8400 . ?
O3A C3A 1.428(9) . ?
O3E H3E 0.8400 . ?
O3E C3E 1.404(9) . ?
O3B C3B 1.424(9) . ?
O5E C1E 1.430(9) . ?
O5E C5E 1.440(9) . ?
O5F C1F 1.408(9) . ?
O5F C5F 1.449(9) . ?
O5D C1D 1.400(8) . ?
O5D C5D 1.450(9) . ?
O5B C1B 1.406(8) . ?
O5B C5B 1.441(9) . ?
O5C C1C 1.408(9) . ?
O5C C5C 1.429(9) . ?
O5A C1A 1.410(9) . ?
O5A C3AA 1.438(9) . ?
O6C H6C 0.8400 . ?
O6C C6C 1.422(9) . ?
O6A C6A 1.435(10) . ?
O6E C6E 1.423(10) . ?
O6B H6B 0.8400 . ?
O6B C6B 1.443(9) . ?
O6D C6D 1.407(13) . ?
O6F H6F 0.8400 . ?
O6F C6F 1.417(10) . ?
C1E H1E 1.0000 . ?
C1E C2E 1.502(12) . ?
C1B H1B 1.0000 . ?
C1B C2B 1.543(10) . ?
C1F H1F 1.0000 . ?
C1F C2F 1.540(11) . ?
C1C H1C 1.0000 . ?
C1C C2C 1.517(11) . ?
C1A H1A 1.0000 . ?
C1A C2A 1.514(11) . ?
C1D H1D 1.0000 . ?
C1D C2D 1.513(10) . ?
C2E H2EA 1.0000 . ?
C2E C3E 1.501(11) . ?
C2A H2AA 1.0000 . ?
C2A C3A 1.486(11) . ?
C2F H2F 1.0000 . ?
C2F C3F 1.493(10) . ?
C2B H2BA 1.0000 . ?
C2B C3B 1.514(10) . ?
C2C H2C 1.0000 . ?
C2C C3C 1.518(12) . ?
C2D C3D 1.514(10) . ?
C2D K1 3.485(8) 7_556 ?
C3D H3DA 1.0000 . ?
C3D C4D 1.530(9) . ?
C3E H3EA 1.0000 . ?
C3E C4E 1.512(10) . ?
C3C H3CA 1.0000 . ?
C3C C4C 1.514(10) . ?
C3B H3B 1.0000 . ?
C3B C4B 1.516(9) . ?
C3F H3FA 1.0000 . ?
C3F C4F 1.510(10) . ?
C3A H3AA 1.0000 . ?
C3A C2AA 1.545(9) . ?
C4D H4D 1.0000 . ?
C4D C5D 1.522(10) . ?
C4B H4B 1.0000 . ?
C4B C5B 1.530(10) . ?
C4F H4F 1.0000 . ?
C4F C5F 1.507(11) . ?
C2AA H2AB 1.0000 . ?
C2AA C3AA 1.524(11) . ?
C4C H4C 1.0000 . ?
C4C C5C 1.543(10) . ?
C4E C5E 1.539(11) . ?
C5B H5B 1.0000 . ?
C5B C6B 1.522(9) . ?
C3AA H3AB 1.0000 . ?
C3AA C6A 1.531(10) . ?
C5C H5C 1.0000 . ?
C5C C6C 1.516(9) . ?
C5F H5F 1.0000 . ?
C5F C6F 1.508(9) . ?
C5E H5E 1.0000 . ?
C5E C6E 1.506(10) . ?
C5D H5D 1.0000 . ?
C5D C6D 1.521(11) . ?
C6C H6CA 0.9900 . ?
C6C H6CB 0.9900 . ?
C6D H6DA 0.9900 . ?
C6D H6DB 0.9900 . ?
C6B H6BA 0.9900 . ?
C6B H6BB 0.9900 . ?
C6E H6EA 0.9900 . ?
C6E H6EB 0.9900 . ?
C6A H6AA 0.9900 . ?
C6A H6AB 0.9900 . ?
C6F H6FA 0.9900 . ?
C6F H6FB 0.9900 . ?
K1 O3W 2.893(11) . ?
K1 O13W 2.58(2) 7_556 ?
K1 O13W 2.95(3) 2 ?
K1 O14W 2.83(2) 2 ?
K1 O26W 2.725(11) 6_455 ?
K1 O11W 2.86(3) 7_556 ?
K1 O12W 2.91(3) 7_556 ?
K1 O15W 3.12(3) 2 ?
K1 O6W 2.00(3) 2 ?
K1 O16X 3.35(3) 7_556 ?
O27W K2 3.09(2) 8_666 ?
C2P C3P 1.43(3) . ?
C4P C5P 1.43(3) . ?
C4P C3P 1.42(3) . ?
C5P C5P 1.6(2) 7_556 ?
C5 C5 2.0(3) 7_556 ?
C5 C4 1.75(16) 7_556 ?
C5 C4 1.54(3) . ?
C2 C3 1.42(3) . ?
C3 C4 1.42(3) . ?
O8W K2 3.26(3) 8_666 ?
K2 K2 3.24(2) 8_666 ?
O30W O30W 1.42(2) 2_655 ?
O10W O10W 0.78(12) 2_665 ?
K3B K3B 1.923(12) 2_655 ?
K3B O2W 2.836(11) 8_656 ?
K3B O7W 2.57(3) . ?
O15W O15W 1.32(6) 8_556 ?
O6W O16X 1.68(4) 8_556 ?

loop_
_twin_individual_id
_twin_individual_mass_fraction_refined
1 0.98(4)
2 0.02(4)
